data_4124815
loop_
_publ_author_name
'Dong, Jie'
'Cui, Ping'
'Shi, Peng-Fei'
'Cheng, Peng'
'Zhao, Bin'

_publ_section_title
;
 Ultrastrong Alkali-Resisting Lanthanide-Zeolites Assembled by [Ln60]
 Nanocages.
;
_journal_issue 51
_journal_name_full 'Journal of the American Chemical Society'
_journal_page_first 15988
_journal_page_last 15991
_journal_paper_doi 10.1021/jacs.5b10000
_journal_volume 137
_journal_year 2015
_chemical_absolute_configuration unk
_chemical_formula_moiety '0.13(C8 H48 O72 Tb24), 0.25(H4 O4)'
_chemical_formula_sum 'C H6.99 O9.99 Tb3'
_chemical_formula_weight 655.66
_chemical_name_systematic
;
 ? 
;
_space_group_crystal_system cubic
_space_group_IT_number 211
_space_group_name_Hall 'I 4 2 3'
_space_group_name_H-M_alt 'I 4 3 2'
_symmetry_space_group_name_Hall 'I 4 2 3'
_symmetry_space_group_name_H-M 'I 4 3 2'
_atom_sites_solution_hydrogens geom
_atom_sites_solution_primary direct
_atom_sites_solution_secondary difmap
_audit_creation_date 2015-10-28
_audit_creation_method
;
Olex2 1.2
(compiled 2015.09.30 svn.r3233 for OlexSys, GUI svn.r4998)
;
_cell_angle_alpha 90.00
_cell_angle_beta 90.00
_cell_angle_gamma 90.00
_cell_formula_units_Z 8
_cell_length_a 12.5234(3)
_cell_length_b 12.5234(3)
_cell_length_c 12.5234(3)
_cell_measurement_reflns_used 374
_cell_measurement_temperature 121.95(10)
_cell_measurement_theta_max 27.7660
_cell_measurement_theta_min 3.9790
_cell_volume 1964.11(8)
_computing_cell_refinement
;
CrysAlisPro, Agilent Technologies,
Version 1.171.36.32 (release 02-08-2013 CrysAlis171 .NET)
(compiled Aug  2 2013,16:46:58)
;
_computing_data_collection
;
CrysAlisPro, Agilent Technologies,
Version 1.171.36.32 (release 02-08-2013 CrysAlis171 .NET)
(compiled Aug  2 2013,16:46:58)
;
_computing_data_reduction
;
CrysAlisPro, Agilent Technologies,
Version 1.171.36.32 (release 02-08-2013 CrysAlis171 .NET)
(compiled Aug  2 2013,16:46:58)
;
_computing_molecular_graphics 'Olex2 (Dolomanov et al., 2009)'
_computing_publication_material 'Olex2 (Dolomanov et al., 2009)'
_computing_structure_refinement 'XL (Sheldrick, 2008)'
_computing_structure_solution 'XS (Sheldrick, 2008)'
_diffrn_ambient_temperature 121.95(10)
_diffrn_detector_area_resol_mean 16.2116
_diffrn_measured_fraction_theta_full 0.995
_diffrn_measured_fraction_theta_max 0.995
_diffrn_measurement_details
;
  1 omega   -7.00   44.00   1.0000   30.0000
omega____ theta____ kappa____ phi______ frames
    -      -18.8185   57.0000 -150.0000 51
;
_diffrn_measurement_device_type 'SuperNova, Single source at offset, Eos'
_diffrn_measurement_method '\w scans'
_diffrn_orient_matrix_UB_11 0.0370767000
_diffrn_orient_matrix_UB_12 -0.0299933000
_diffrn_orient_matrix_UB_13 -0.0307824000
_diffrn_orient_matrix_UB_21 0.0177840000
_diffrn_orient_matrix_UB_22 0.0477710000
_diffrn_orient_matrix_UB_23 -0.0248172000
_diffrn_orient_matrix_UB_31 0.0386808000
_diffrn_orient_matrix_UB_32 0.0062622000
_diffrn_orient_matrix_UB_33 0.0406499000
_diffrn_radiation_monochromator mirror
_diffrn_radiation_type MoK\a
_diffrn_radiation_wavelength 0.71073
_diffrn_reflns_av_R_equivalents 0.0417
_diffrn_reflns_av_unetI/netI 0.0426
_diffrn_reflns_limit_h_max 6
_diffrn_reflns_limit_h_min -14
_diffrn_reflns_limit_k_max 8
_diffrn_reflns_limit_k_min -8
_diffrn_reflns_limit_l_max 14
_diffrn_reflns_limit_l_min -7
_diffrn_reflns_number 866
_diffrn_reflns_theta_full 24.77
_diffrn_reflns_theta_max 24.77
_diffrn_reflns_theta_min 3.25
_diffrn_source 'SuperNova (Mo) X-ray Source'
_exptl_absorpt_coefficient_mu 21.400
_exptl_absorpt_correction_T_max 1.00000
_exptl_absorpt_correction_T_min 0.93512
_exptl_absorpt_correction_type multi-scan
_exptl_absorpt_process_details
;
CrysAlisPro, Agilent Technologies,
Version 1.171.36.32 (release 02-08-2013 CrysAlis171 .NET)
(compiled Aug  2 2013,16:46:58)
Empirical absorption correction using spherical harmonics,
 implemented in SCALE3 ABSPACK scaling algorithm.
;
_exptl_crystal_colour
;
;
_exptl_crystal_density_diffrn 4.435
_exptl_crystal_density_method 'not measured'
_exptl_crystal_description
;
;
_exptl_crystal_F_000 2303
_refine_diff_density_max 1.613
_refine_diff_density_min -2.595
_refine_diff_density_rms 0.394
_refine_ls_abs_structure_details 'Flack H D (1983), Acta Cryst. A39, 876-881'
_refine_ls_abs_structure_Flack 0.4(2)
_refine_ls_extinction_method none
_refine_ls_goodness_of_fit_ref 1.109
_refine_ls_hydrogen_treatment constr
_refine_ls_matrix_type full
_refine_ls_number_parameters 25
_refine_ls_number_reflns 296
_refine_ls_number_restraints 20
_refine_ls_restrained_S_all 1.082
_refine_ls_R_factor_all 0.0458
_refine_ls_R_factor_gt 0.0392
_refine_ls_shift/su_max 0.000
_refine_ls_shift/su_mean 0.000
_refine_ls_structure_factor_coef Fsqd
_refine_ls_weighting_details 'calc w=1/[\s^2^(Fo^2^)+(0.0580P)^2^+9.6720P] where P=(Fo^2^+2Fc^2^)/3'
_refine_ls_weighting_scheme calc
_refine_ls_wR_factor_gt 0.0980
_refine_ls_wR_factor_ref 0.1039
_reflns_number_gt 256
_reflns_number_total 296
_reflns_threshold_expression >2sigma(I)
_cod_data_source_file ja5b10000_si_003.cif
_cod_data_source_block Tb0.1M
_cod_original_cell_volume 1964.10(8)
_cod_database_code 4124815
_chemical_oxdiff_formula C1DY1
_chemical_oxdiff_usercomment DJ-4M-6H
_reflns_odcompleteness_completeness 99.57
_reflns_odcompleteness_iscentric 1
_reflns_odcompleteness_theta 26.32
_olex2_refinement_description
;
1. Fixed Uiso
 At 1.2 times of:
  All O(H) groups
2. Restrained distances
 H1-O1
 0.85 with sigma of 0.02
 H0AA-O0AA
 0.85 with sigma of 0.02
3. Uiso/Uaniso restraints and constraints
Uanis(O1) \\sim Ueq: with sigma of 0.005 and sigma for terminal atoms of 0.005
Uanis(O0AA) \\sim Ueq: with sigma of 0.005 and sigma for terminal atoms of 0.005
Uanis(C2) \\sim Ueq: with sigma of 0.005 and sigma for terminal atoms of 0.005
4. Others
 Fixed Sof: O0AA(0.165) H0AA(0.165)
5.a Riding coordinates:
 O1(H1), O0AA(H0AA)
;
_olex2_submission_special_instructions 'No special instructions were received'

loop_
_space_group_symop_id
_space_group_symop_operation_xyz
1 'x, y, z'
2 '-y, x, z'
3 '-x, -y, z'
4 'y, -x, z'
5 'x, -z, y'
6 'x, -y, -z'
7 'x, z, -y'
8 'z, y, -x'
9 '-x, y, -z'
10 '-z, y, x'
11 'z, x, y'
12 'y, z, x'
13 '-y, -z, x'
14 'z, -x, -y'
15 '-y, z, -x'
16 '-z, -x, y'
17 '-z, x, -y'
18 'y, -z, -x'
19 'y, x, -z'
20 '-y, -x, -z'
21 '-x, z, y'
22 '-x, -z, -y'
23 'z, -y, x'
24 '-z, -y, -x'
25 'x+1/2, y+1/2, z+1/2'
26 '-y+1/2, x+1/2, z+1/2'
27 '-x+1/2, -y+1/2, z+1/2'
28 'y+1/2, -x+1/2, z+1/2'
29 'x+1/2, -z+1/2, y+1/2'
30 'x+1/2, -y+1/2, -z+1/2'
31 'x+1/2, z+1/2, -y+1/2'
32 'z+1/2, y+1/2, -x+1/2'
33 '-x+1/2, y+1/2, -z+1/2'
34 '-z+1/2, y+1/2, x+1/2'
35 'z+1/2, x+1/2, y+1/2'
36 'y+1/2, z+1/2, x+1/2'
37 '-y+1/2, -z+1/2, x+1/2'
38 'z+1/2, -x+1/2, -y+1/2'
39 '-y+1/2, z+1/2, -x+1/2'
40 '-z+1/2, -x+1/2, y+1/2'
41 '-z+1/2, x+1/2, -y+1/2'
42 'y+1/2, -z+1/2, -x+1/2'
43 'y+1/2, x+1/2, -z+1/2'
44 '-y+1/2, -x+1/2, -z+1/2'
45 '-x+1/2, z+1/2, y+1/2'
46 '-x+1/2, -z+1/2, -y+1/2'
47 'z+1/2, -y+1/2, x+1/2'
48 '-z+1/2, -y+1/2, -x+1/2'

loop_
_atom_site_label
_atom_site_type_symbol
_atom_site_fract_x
_atom_site_fract_y
_atom_site_fract_z
_atom_site_U_iso_or_equiv
_atom_site_adp_type
_atom_site_occupancy
_atom_site_calc_flag
_atom_site_site_symmetry_order
_atom_site_refinement_flags_posn
_atom_site_refinement_flags_adp
_atom_site_refinement_flags_occupancy
Tb2 Tb -0.5000 -0.15427(5) -0.15427(5) 0.0205(4) Uani 1 d 2 S T P
O1 O -0.6063(7) -0.1673(7) 0.002(3) 0.027(2) Uani 1 d 1 D U .
H1 H -0.5676 -0.1263 0.0434 0.032 Uiso 1 d 1 DR . .
C2 C -0.2500 -0.2500 -0.2500 0.018(4) Uani 1 d 6 S TU P
O4 O -0.3226(8) -0.2500 -0.1774(8) 0.022(4) Uani 1 d 2 S T P
O0AA O -0.5000 -0.5000 -0.295(2) 0.045(6) Uani 0.66 d 4 DS TU P
H0AA H -0.4787 -0.4395 -0.2697 0.054 Uiso 0.16 d 1 DR . .

loop_
_atom_site_aniso_label
_atom_site_aniso_U_11
_atom_site_aniso_U_22
_atom_site_aniso_U_33
_atom_site_aniso_U_23
_atom_site_aniso_U_13
_atom_site_aniso_U_12
Tb2 0.0201(6) 0.0208(5) 0.0208(5) 0.0013(4) -0.0003(19) 0.0003(19)
O1 0.028(4) 0.025(4) 0.028(4) -0.003(5) 0.003(5) 0.005(3)
C2 0.018(4) 0.018(4) 0.018(4) -0.002(3) -0.002(3) -0.002(3)
O4 0.023(5) 0.019(8) 0.023(5) -0.003(5) 0.006(7) -0.003(5)
O0AA 0.048(6) 0.048(6) 0.039(8) 0.000 0.000 0.000

loop_
_atom_type_symbol
_atom_type_description
_atom_type_scat_dispersion_real
_atom_type_scat_dispersion_imag
_atom_type_scat_source
C C 0.0033 0.0016 'International Tables Vol C Tables 4.2.6.8 and 6.1.1.4'
H H 0.0000 0.0000 'International Tables Vol C Tables 4.2.6.8 and 6.1.1.4'
O O 0.0106 0.0060 'International Tables Vol C Tables 4.2.6.8 and 6.1.1.4'
Tb Tb -0.1723 4.1537 'International Tables Vol C Tables 4.2.6.8 and 6.1.1.4'

loop_
_geom_angle_atom_site_label_1
_geom_angle_atom_site_label_2
_geom_angle_atom_site_label_3
_geom_angle
_geom_angle_site_symmetry_1
_geom_angle_site_symmetry_3
Tb2 Tb2 Tb2 114.750(18) 42_444 38_444
Tb2 Tb2 Tb2 169.60(4) 38_444 37_445
Tb2 Tb2 Tb2 64.21(3) 42_444 37_445
Tb2 Tb2 Tb2 169.60(4) 42_444 41_454
Tb2 Tb2 Tb2 114.750(18) 37_445 41_454
Tb2 Tb2 Tb2 64.21(3) 38_444 41_454
O1 Tb2 Tb2 133.6(7) 47_445 38_444
O1 Tb2 Tb2 105.9(4) 9_455 41_454
O1 Tb2 Tb2 105.9(4) 5 42_444
O1 Tb2 Tb2 151.7(2) 9_455 38_444
O1 Tb2 Tb2 38.5(3) . 42_444
O1 Tb2 Tb2 38.3(2) 5 38_444
O1 Tb2 Tb2 132.8(6) 47_445 41_454
O1 Tb2 Tb2 79.3(4) 21_455 38_444
O1 Tb2 Tb2 38.5(3) 21_455 41_454
O1 Tb2 Tb2 106.4(4) . 38_444
O1 Tb2 Tb2 79.3(4) . 37_445
O1 Tb2 Tb2 39.7(7) 47_445 42_444
O1 Tb2 Tb2 151.5(3) 21_455 42_444
O1 Tb2 Tb2 38.8(7) 47_445 37_445
O1 Tb2 Tb2 39.7(7) 41_454 41_454
O1 Tb2 Tb2 132.8(6) 41_454 42_444
O1 Tb2 Tb2 79.8(4) 5 41_454
O1 Tb2 Tb2 79.8(4) 9_455 42_444
O1 Tb2 Tb2 151.5(3) . 41_454
O1 Tb2 Tb2 151.7(2) 5 37_445
O1 Tb2 Tb2 106.4(4) 21_455 37_445
O1 Tb2 Tb2 133.6(7) 41_454 37_445
O1 Tb2 Tb2 38.3(2) 9_455 37_445
O1 Tb2 Tb2 38.8(7) 41_454 38_444
O1 Tb2 O1 144.5(4) 41_454 9_455
O1 Tb2 O1 74.0(6) 47_445 .
O1 Tb2 O1 120.1(4) 47_445 41_454
O1 Tb2 O1 144.5(4) 47_445 5
O1 Tb2 O1 69.0(3) 9_455 .
O1 Tb2 O1 73.4(6) 41_454 5
O1 Tb2 O1 69.0(3) 5 21_455
O1 Tb2 O1 116.1(6) 9_455 5
O1 Tb2 O1 144.0(4) 41_454 .
O1 Tb2 O1 144.0(4) 47_445 21_455
O1 Tb2 O1 78.1(4) 5 .
O1 Tb2 O1 74.0(6) 41_454 21_455
O1 Tb2 O1 73.4(6) 47_445 9_455
O1 Tb2 O1 78.1(4) 9_455 21_455
O1 Tb2 O1 115.4(7) 21_455 .
O1 Tb2 O4 91.2(8) 47_445 38_444
O1 Tb2 O4 151.3(5) 5 .
O1 Tb2 O4 91.2(8) 41_454 .
O1 Tb2 O4 64.3(8) 41_454 38_444
O1 Tb2 O4 123.6(5) . .
O1 Tb2 O4 151.3(5) 9_455 38_444
O1 Tb2 O4 64.0(5) 9_455 .
O1 Tb2 O4 64.0(5) 5 38_444
O1 Tb2 O4 83.7(5) 21_455 .
O1 Tb2 O4 123.6(5) 21_455 38_444
O1 Tb2 O4 64.3(8) 47_445 .
O1 Tb2 O4 83.7(5) . 38_444
O4 Tb2 Tb2 129.8(2) . 38_444
O4 Tb2 Tb2 73.2(2) . 41_454
O4 Tb2 Tb2 102.4(2) . 42_444
O4 Tb2 Tb2 44.3(2) 38_444 38_444
O4 Tb2 Tb2 129.8(2) 38_444 37_445
O4 Tb2 Tb2 73.2(2) 38_444 42_444
O4 Tb2 Tb2 102.4(2) 38_444 41_454
O4 Tb2 Tb2 44.3(2) . 37_445
O4 Tb2 O4 131.06(15) 38_444 .
Tb2 O1 Tb2 102.9(9) 42_444 7
Tb2 O1 Tb2 101.8(9) 42_444 .
Tb2 O1 Tb2 110.4(4) 7 .
O4 C2 O4 120.000(1) . 11
O4 C2 O4 120.000(1) 12 11
O4 C2 O4 120.000(1) . 12
Tb2 O4 Tb2 91.3(5) 37_445 .
C2 O4 Tb2 134.3(2) . 37_445
C2 O4 Tb2 134.3(2) . .

loop_
_geom_bond_atom_site_label_1
_geom_bond_atom_site_label_2
_geom_bond_distance
_geom_bond_site_symmetry_2
Tb2 Tb2 3.63513(18) 42_444
Tb2 Tb2 3.63514(18) 41_454
Tb2 Tb2 3.63514(18) 37_445
Tb2 Tb2 3.63513(18) 38_444
Tb2 O1 2.314(9) 41_454
Tb2 O1 2.314(9) 47_445
Tb2 O1 2.33(3) 9_455
Tb2 O1 2.33(3) 5
Tb2 O1 2.37(3) 21_455
Tb2 O1 2.37(3) .
Tb2 O4 2.541(10) .
Tb2 O4 2.541(10) 38_444
O1 Tb2 2.33(3) 7
O1 Tb2 2.314(9) 42_444
C2 O4 1.286(14) .
C2 O4 1.286(14) 11
C2 O4 1.286(14) 12
O4 Tb2 2.541(10) 37_445
